data_7045417
loop_
_publ_author_name
'Han, Zhangang'
'Xin, Xing'
'Zheng, Ran'
'Yu, Haitao'

_publ_section_title
;
 Influence of Pb element on the catalytic properties of
 {P<sub>4</sub>Mo<sub>6</sub>}-polyoxometalate for redox reactions.
;
_journal_issue 10
_journal_name_full 'Dalton transactions (Cambridge, England : 2003)'
_journal_page_first 3356
_journal_page_last 3365
_journal_paper_doi 10.1039/c7dt04772j
_journal_volume 47
_journal_year 2018
_chemical_formula_sum 'C39 H98 Co4 Mo24 N6 O134 P16 Pb2'
_chemical_formula_weight 6243.33
_space_group_crystal_system monoclinic
_space_group_IT_number 15
_space_group_name_Hall '-C 2yc'
_space_group_name_H-M_alt 'C 1 2/c 1'
_symmetry_space_group_name_Hall '-C 2yc'
_symmetry_space_group_name_H-M 'C 1 2/c 1'
_atom_sites_solution_hydrogens geom
_audit_creation_method SHELXL-2014
_audit_update_record
;
2017-10-12 deposited with the CCDC.
2018-01-26 downloaded from the CCDC.
;
_cell_angle_alpha 90
_cell_angle_beta 96.747(3)
_cell_angle_gamma 90
_cell_formula_units_Z 2
_cell_length_a 22.2490(6)
_cell_length_b 21.8374(6)
_cell_length_c 16.6022(5)
_cell_measurement_reflns_used 5798
_cell_measurement_temperature 293(2)
_cell_measurement_theta_max 29.1538
_cell_measurement_theta_min 3.2459
_cell_volume 8010.5(4)
_computing_cell_refinement 'Bruker FRAMBO'
_computing_data_collection 'Bruker FRAMBO'
_computing_data_reduction 'Bruker SAINT'
_computing_molecular_graphics 'Bruker SHELXTL'
_computing_publication_material 'Bruker SHELXTL'
_computing_structure_refinement 'SHELXL-2014 (Sheldrick, 2014)'
_computing_structure_solution 'Bruker SHELXTL'
_diffrn_ambient_temperature 293(2)
_diffrn_detector_area_resol_mean 10.2375
_diffrn_measured_fraction_theta_full 0.971
_diffrn_measured_fraction_theta_max 0.996
_diffrn_measurement_device_type 'multiwire proportional'
_diffrn_measurement_method 'phi and omega scans'
_diffrn_radiation_type MoK\a
_diffrn_radiation_wavelength 0.71073
_diffrn_reflns_av_R_equivalents 0.0300
_diffrn_reflns_av_unetI/netI 0.0452
_diffrn_reflns_Laue_measured_fraction_full 0.971
_diffrn_reflns_Laue_measured_fraction_max 0.996
_diffrn_reflns_limit_h_max 26
_diffrn_reflns_limit_h_min -26
_diffrn_reflns_limit_k_max 25
_diffrn_reflns_limit_k_min -24
_diffrn_reflns_limit_l_max 15
_diffrn_reflns_limit_l_min -19
_diffrn_reflns_number 14523
_diffrn_reflns_point_group_measured_fraction_full 0.971
_diffrn_reflns_point_group_measured_fraction_max 0.996
_diffrn_reflns_theta_full 25.242
_diffrn_reflns_theta_max 25.009
_diffrn_reflns_theta_min 3.252
_exptl_absorpt_coefficient_mu 4.578
_exptl_absorpt_correction_T_max 0.548
_exptl_absorpt_correction_T_min 0.460
_exptl_absorpt_correction_type multi-scan
_exptl_absorpt_process_details sadabs
_exptl_crystal_colour red
_exptl_crystal_density_diffrn 2.584
_exptl_crystal_description block
_exptl_crystal_F_000 5912
_exptl_crystal_size_max 0.17
_exptl_crystal_size_mid 0.15
_exptl_crystal_size_min 0.13
_refine_diff_density_max 1.827
_refine_diff_density_min -0.902
_refine_diff_density_rms 0.192
_refine_ls_extinction_coef 0.000053(17)
_refine_ls_extinction_expression Fc^*^=kFc[1+0.001xFc^2^\l^3^/sin(2\q)]^-1/4^
_refine_ls_extinction_method SHELXL
_refine_ls_goodness_of_fit_ref 1.038
_refine_ls_hydrogen_treatment constr
_refine_ls_matrix_type full
_refine_ls_number_parameters 581
_refine_ls_number_reflns 7045
_refine_ls_number_restraints 661
_refine_ls_restrained_S_all 1.008
_refine_ls_R_factor_all 0.0459
_refine_ls_R_factor_gt 0.0399
_refine_ls_shift/su_max 0.002
_refine_ls_shift/su_mean 0.000
_refine_ls_structure_factor_coef Fsqd
_refine_ls_weighting_details 'w=1/[\s^2^(Fo^2^)+(0.0557P)^2^+108.1914P] where P=(Fo^2^+2Fc^2^)/3'
_refine_ls_weighting_scheme calc
_refine_ls_wR_factor_gt 0.1062
_refine_ls_wR_factor_ref 0.1111
_reflns_Friedel_coverage 0.000
_reflns_number_gt 6270
_reflns_number_total 7045
_reflns_threshold_expression 'I > 2\s(I)'
_cod_data_source_file c7dt04772j1.cif
_cod_data_source_block Co
_cod_depositor_comments 'Adding full bibliography for 7045414--7045417.cif.'
_cod_database_code 7045417
_shelx_space_group_comment
;
The symmetry employed for this shelxl refinement is uniquely defined
by the following loop, which should always be used as a source of
symmetry information in preference to the above space-group names.
They are only intended as comments.
;
_shelxl_version_number 2014-3

loop_
_space_group_symop_operation_xyz
'x, y, z'
'-x, y, -z+1/2'
'x+1/2, y+1/2, z'
'-x+1/2, y+1/2, -z+1/2'
'-x, -y, -z'
'x, -y, z-1/2'
'-x+1/2, -y+1/2, -z'
'x+1/2, -y+1/2, z-1/2'

loop_
_atom_site_label
_atom_site_type_symbol
_atom_site_fract_x
_atom_site_fract_y
_atom_site_fract_z
_atom_site_U_iso_or_equiv
_atom_site_adp_type
_atom_site_occupancy
_atom_site_site_symmetry_order
_atom_site_calc_flag
_atom_site_refinement_flags_posn
_atom_site_refinement_flags_adp
_atom_site_refinement_flags_occupancy
Mo1 Mo 0.37471(3) 0.21908(3) -0.13127(4) 0.01736(16) Uani 1 1 d . . .
Mo2 Mo 0.28982(3) 0.09715(3) 0.10520(4) 0.01414(16) Uani 1 1 d . . .
Mo3 Mo 0.31178(3) 0.09268(3) -0.04409(4) 0.01482(16) Uani 1 1 d . . .
Mo4 Mo 0.32114(3) 0.23003(3) 0.21879(4) 0.01591(16) Uani 1 1 d . . .
Mo5 Mo 0.39992(3) 0.31681(3) -0.04626(4) 0.01817(17) Uani 1 1 d . . .
Mo6 Mo 0.36908(3) 0.32328(3) 0.15373(4) 0.01842(17) Uani 1 1 d . . .
P1 P 0.41021(8) 0.18724(8) 0.07102(11) 0.0130(4) Uani 1 1 d . . .
P2 P 0.43219(9) 0.07940(9) -0.14699(11) 0.0179(4) Uani 1 1 d . . .
P3 P 0.50278(10) 0.36227(12) 0.10258(15) 0.0362(6) Uani 1 1 d . . .
P4 P 0.37439(8) 0.09543(8) 0.28260(11) 0.0153(4) Uani 1 1 d . . .
Co1 Co 0.2500 0.2500 0.0000 0.0146(3) Uani 1 2 d S . P
Co2 Co 0.5000 0.02097(6) 0.2500 0.0142(3) Uani 1 2 d S T P
Pb1 Pb 0.5000 0.18345(2) 0.2500 0.02133(13) Uani 1 2 d S T P
O1 O 0.3244(2) 0.2690(2) -0.0656(3) 0.0179(11) Uani 1 1 d . . .
O2 O 0.4721(2) 0.1625(2) 0.1015(3) 0.0187(11) Uani 1 1 d . . .
O3 O 0.2960(2) 0.2750(2) 0.1164(3) 0.0171(10) Uani 1 1 d . . .
O4 O 0.4390(2) 0.0417(2) -0.2211(3) 0.0231(12) Uani 1 1 d . . .
O5 O 0.4412(2) 0.0928(2) 0.2718(3) 0.0179(11) Uani 1 1 d . . .
O6 O 0.2562(2) 0.1647(2) 0.1778(3) 0.0187(11) Uani 1 1 d . . .
O7 O 0.3865(2) 0.1633(2) -0.0146(3) 0.0157(10) Uani 1 1 d . . .
O8 O 0.3500(2) 0.0530(2) 0.0529(3) 0.0184(11) Uani 1 1 d . . .
O9 O 0.2660(2) 0.1528(2) 0.0131(3) 0.0155(10) Uani 1 1 d . . .
O10 O 0.3041(2) 0.1548(2) -0.1405(3) 0.0185(11) Uani 1 1 d . . .
O11 O 0.4099(2) 0.2582(2) 0.0679(3) 0.0179(11) Uani 1 1 d . . .
O12 O 0.4647(2) 0.0336(2) 0.1193(3) 0.0203(11) Uani 1 1 d . . .
O13 O 0.3565(2) 0.1617(2) 0.2944(3) 0.0207(11) Uani 1 1 d . . .
O14 O 0.3568(2) 0.3650(2) 0.0404(3) 0.0195(11) Uani 1 1 d . . .
O15 O 0.4898(2) 0.0730(3) -0.0824(3) 0.0278(13) Uani 1 1 d . . .
O16 O 0.4023(2) 0.2654(2) 0.2365(3) 0.0208(11) Uani 1 1 d . . .
O17 O 0.2573(2) 0.0444(3) -0.0826(3) 0.0277(13) Uani 1 1 d . . .
O18 O 0.2300(2) 0.0500(2) 0.1017(3) 0.0236(12) Uani 1 1 d . . .
O19 O 0.4261(2) 0.1473(2) -0.1657(3) 0.0228(12) Uani 1 1 d . . .
O20 O 0.3633(3) 0.0636(2) 0.3640(3) 0.0262(12) Uani 1 1 d . . .
O21 O 0.2826(3) 0.2657(3) 0.2853(3) 0.0287(13) Uani 1 1 d . . .
O22 O 0.3635(2) 0.1690(2) 0.1300(3) 0.0152(10) Uani 1 1 d . . .
O23 O 0.3346(2) 0.0647(2) 0.2131(3) 0.0199(11) Uani 1 1 d . . .
O24 O 0.4507(2) 0.2558(2) -0.0876(3) 0.0223(11) Uani 1 1 d . . .
O25 O 0.3900(2) 0.3707(3) -0.1178(3) 0.0301(13) Uani 1 1 d . . .
O26 O 0.3777(2) 0.0549(2) -0.1075(3) 0.0215(11) Uani 1 1 d . . .
O27 O 0.3398(3) 0.3794(2) 0.2055(3) 0.0286(13) Uani 1 1 d . . .
O28 O 0.3583(3) 0.2502(3) -0.2234(3) 0.0316(13) Uani 1 1 d . . .
O29 O 0.4555(2) 0.3584(3) 0.1599(3) 0.0320(14) Uani 1 1 d . . .
O30 O 0.4784(2) 0.3539(3) 0.0141(3) 0.0293(13) Uani 1 1 d . . .
O31 O 0.5503(4) 0.3089(4) 0.1225(5) 0.071(3) Uani 1 1 d . . .
O32 O 0.5371(5) 0.4208(5) 0.1161(6) 0.092(3) Uani 1 1 d . . .
N1 N 0.9438(5) 0.3035(7) 0.0857(7) 0.036(4) Uani 0.5 1 d G U P
C1 C 0.9155(6) 0.3011(7) 0.0066(7) 0.044(4) Uani 0.5 1 d G U P
C2 C 0.8605(6) 0.3306(7) -0.0137(6) 0.043(4) Uani 0.5 1 d G U P
C3 C 0.8337(5) 0.3626(6) 0.0452(8) 0.044(4) Uani 0.5 1 d G U P
C4 C 0.8621(6) 0.3650(7) 0.1243(7) 0.055(4) Uani 0.5 1 d G U P
C5 C 0.9171(6) 0.3355(7) 0.1446(6) 0.050(4) Uani 0.5 1 d G U P
C6 C 0.7761(10) 0.3986(9) 0.0295(14) 0.058(5) Uani 0.5 1 d D U P
C7 C 0.7201(11) 0.3560(12) 0.0281(17) 0.085(6) Uani 0.5 1 d D U P
C8 C 0.7220(14) 0.2982(14) -0.0249(19) 0.093(7) Uani 0.5 1 d D U P
C13 C 0.3991(17) 0.4994(11) 0.715(2) 0.211(12) Uani 0.5 1 d G U P
H13 H 0.4101 0.5396 0.7277 0.254 Uiso 0.5 1 calc R U P
C9 C 0.4422(12) 0.4580(13) 0.694(2) 0.214(12) Uani 0.5 1 d DG U P
H9 H 0.4820 0.4706 0.6927 0.257 Uiso 0.5 1 calc R U P
C10 C 0.4257(10) 0.3979(13) 0.6750(18) 0.186(12) Uani 0.5 1 d DG U P
C11 C 0.3662(10) 0.3791(11) 0.677(2) 0.198(12) Uani 0.5 1 d DG U P
H11 H 0.3552 0.3388 0.6642 0.237 Uiso 0.5 1 calc R U P
C12 C 0.3232(10) 0.4204(14) 0.698(2) 0.190(12) Uani 0.5 1 d G U P
H12 H 0.2834 0.4078 0.6992 0.228 Uiso 0.5 1 calc R U P
N2 N 0.3396(15) 0.4806(14) 0.717(2) 0.207(12) Uani 0.5 1 d G U P
H2 H 0.3130 0.5062 0.7299 0.248 Uiso 0.5 1 calc R U P
C14 C 0.4816(15) 0.364(2) 0.684(2) 0.189(12) Uani 0.5 1 d D U P
H14A H 0.5135 0.3946 0.6843 0.226 Uiso 0.5 1 calc R U P
H14B H 0.4821 0.3408 0.6345 0.226 Uiso 0.5 1 calc R U P
C15 C 0.5000 0.3228(15) 0.7500 0.198(14) Uani 0.5 2 d DS TU P
H15A H 0.5334 0.2971 0.7380 0.237 Uiso 0.25 1 calc R U P
H15B H 0.4666 0.2971 0.7620 0.237 Uiso 0.25 1 calc R U P
N1' N 0.9414(7) 0.3140(9) 0.0605(13) 0.064(5) Uani 0.5 1 d G U P
C5' C 0.9072(9) 0.3006(9) 0.1231(9) 0.083(6) Uani 0.5 1 d G U P
C4' C 0.8539(8) 0.2673(10) 0.1074(9) 0.082(5) Uani 0.5 1 d G U P
C3' C 0.8347(7) 0.2475(9) 0.0291(11) 0.076(5) Uani 0.5 1 d G U P
C2' C 0.8689(9) 0.2609(10) -0.0336(8) 0.081(5) Uani 0.5 1 d G U P
C1' C 0.9222(8) 0.2941(10) -0.0179(11) 0.074(6) Uani 0.5 1 d G U P
O1W O 0.2687(8) 0.9446(8) 0.2235(9) 0.181(8) Uani 1 1 d . . .
O2W' O 0.6398(13) 0.4631(18) 0.1436(17) 0.185(17) Uani 0.5 1 d . . P

loop_
_atom_site_aniso_label
_atom_site_aniso_U_11
_atom_site_aniso_U_22
_atom_site_aniso_U_33
_atom_site_aniso_U_23
_atom_site_aniso_U_13
_atom_site_aniso_U_12
Mo1 0.0176(3) 0.0153(3) 0.0196(3) 0.0017(3) 0.0038(3) 0.0048(3)
Mo2 0.0133(3) 0.0122(3) 0.0167(3) -0.0003(2) 0.0011(2) 0.0015(2)
Mo3 0.0153(3) 0.0125(3) 0.0165(3) -0.0026(2) 0.0012(2) 0.0031(2)
Mo4 0.0176(3) 0.0138(3) 0.0157(3) -0.0018(2) -0.0005(2) 0.0050(2)
Mo5 0.0164(3) 0.0135(3) 0.0240(3) 0.0030(3) 0.0000(3) 0.0008(2)
Mo6 0.0188(3) 0.0130(3) 0.0219(3) -0.0032(3) -0.0040(3) 0.0015(3)
P1 0.0144(9) 0.0103(9) 0.0142(8) 0.0005(7) 0.0013(7) 0.0008(7)
P2 0.0183(10) 0.0158(9) 0.0199(9) -0.0033(8) 0.0036(7) 0.0060(8)
P3 0.0251(12) 0.0410(14) 0.0407(13) -0.0023(11) -0.0032(10) -0.0136(10)
P4 0.0145(9) 0.0165(9) 0.0151(9) 0.0017(7) 0.0023(7) 0.0015(7)
Co1 0.0148(7) 0.0127(7) 0.0160(6) -0.0029(5) 0.0004(5) 0.0022(5)
Co2 0.0151(7) 0.0116(7) 0.0168(6) 0.000 0.0055(5) 0.000
Pb1 0.0192(2) 0.0148(2) 0.0283(2) 0.000 -0.00430(17) 0.000
O1 0.016(3) 0.012(2) 0.024(3) -0.001(2) -0.002(2) 0.005(2)
O2 0.011(2) 0.020(3) 0.025(3) 0.002(2) -0.001(2) 0.005(2)
O3 0.015(2) 0.017(3) 0.018(2) -0.002(2) -0.003(2) 0.003(2)
O4 0.020(3) 0.026(3) 0.023(3) -0.007(2) 0.003(2) 0.008(2)
O5 0.012(2) 0.013(3) 0.028(3) -0.001(2) 0.003(2) -0.001(2)
O6 0.017(3) 0.019(3) 0.021(3) -0.006(2) 0.005(2) 0.001(2)
O7 0.016(3) 0.014(2) 0.018(2) 0.000(2) 0.003(2) 0.002(2)
O8 0.020(3) 0.014(2) 0.021(2) 0.001(2) 0.002(2) 0.006(2)
O9 0.014(2) 0.014(3) 0.018(2) -0.003(2) -0.0013(19) 0.001(2)
O10 0.022(3) 0.017(3) 0.016(2) -0.001(2) 0.000(2) 0.003(2)
O11 0.019(3) 0.014(3) 0.021(3) 0.001(2) 0.000(2) 0.003(2)
O12 0.014(3) 0.017(3) 0.029(3) 0.002(2) -0.002(2) 0.005(2)
O13 0.028(3) 0.019(3) 0.015(2) -0.001(2) 0.002(2) 0.006(2)
O14 0.021(3) 0.010(2) 0.027(3) 0.000(2) -0.001(2) 0.004(2)
O15 0.023(3) 0.027(3) 0.032(3) -0.008(2) -0.004(2) 0.004(2)
O16 0.025(3) 0.014(3) 0.021(3) -0.002(2) -0.006(2) 0.002(2)
O17 0.024(3) 0.026(3) 0.032(3) -0.009(3) 0.001(2) -0.003(2)
O18 0.016(3) 0.024(3) 0.031(3) 0.001(2) 0.002(2) -0.004(2)
O19 0.024(3) 0.017(3) 0.030(3) 0.001(2) 0.013(2) 0.005(2)
O20 0.034(3) 0.026(3) 0.020(3) 0.006(2) 0.011(2) 0.008(3)
O21 0.032(3) 0.028(3) 0.026(3) -0.006(2) 0.003(2) 0.011(3)
O22 0.018(3) 0.011(2) 0.017(2) -0.001(2) 0.005(2) 0.004(2)
O23 0.022(3) 0.013(3) 0.023(3) 0.005(2) -0.005(2) 0.000(2)
O24 0.017(3) 0.018(3) 0.033(3) 0.005(2) 0.004(2) 0.004(2)
O25 0.028(3) 0.025(3) 0.037(3) 0.011(3) 0.001(2) 0.004(3)
O26 0.022(3) 0.017(3) 0.028(3) -0.003(2) 0.010(2) 0.006(2)
O27 0.034(3) 0.017(3) 0.034(3) -0.004(2) -0.002(3) 0.007(2)
O28 0.038(3) 0.032(3) 0.025(3) 0.006(3) 0.005(3) 0.008(3)
O29 0.026(3) 0.034(3) 0.034(3) -0.007(3) -0.004(2) -0.006(3)
O30 0.024(3) 0.027(3) 0.036(3) 0.009(3) -0.003(2) -0.004(2)
O31 0.065(5) 0.102(7) 0.045(4) 0.016(4) -0.003(4) 0.050(5)
O32 0.106(8) 0.088(7) 0.081(6) -0.015(5) 0.008(5) -0.078(6)
N1 0.038(8) 0.038(8) 0.037(8) 0.020(7) 0.020(7) 0.003(7)
C1 0.045(9) 0.056(9) 0.035(9) -0.008(8) 0.028(8) -0.006(8)
C2 0.033(8) 0.061(9) 0.033(7) 0.013(7) 0.003(7) -0.001(7)
C3 0.036(8) 0.050(8) 0.048(8) 0.004(8) 0.010(7) 0.004(7)
C4 0.041(8) 0.069(10) 0.055(9) -0.003(8) 0.011(8) 0.007(8)
C5 0.049(9) 0.056(9) 0.045(9) 0.004(8) 0.009(8) -0.008(8)
C6 0.069(11) 0.050(10) 0.052(10) 0.010(9) -0.014(9) 0.034(9)
C7 0.068(12) 0.103(13) 0.091(12) 0.020(12) 0.041(11) 0.022(11)
C8 0.068(12) 0.113(14) 0.095(13) -0.003(13) 0.002(12) -0.016(12)
C13 0.18(2) 0.14(2) 0.32(3) 0.06(2) 0.03(2) 0.068(19)
C9 0.17(2) 0.15(2) 0.31(3) 0.062(19) 0.01(2) 0.044(17)
C10 0.17(2) 0.107(19) 0.28(3) 0.073(18) 0.02(2) 0.031(17)
C11 0.17(2) 0.140(19) 0.28(3) 0.074(18) 0.01(2) 0.058(17)
C12 0.17(2) 0.120(19) 0.28(3) 0.09(2) 0.02(2) 0.055(18)
N2 0.17(2) 0.125(19) 0.32(3) 0.06(2) 0.00(2) 0.018(19)
C14 0.15(2) 0.13(2) 0.28(3) 0.054(19) 0.01(2) 0.052(17)
C15 0.17(3) 0.15(2) 0.28(3) 0.000 0.03(3) 0.000
N1' 0.049(9) 0.066(10) 0.077(11) 0.024(10) 0.007(9) 0.003(8)
C5' 0.074(11) 0.098(12) 0.074(11) 0.011(11) -0.005(10) -0.002(11)
C4' 0.076(10) 0.097(10) 0.072(10) 0.008(10) 0.003(9) -0.015(10)
C3' 0.064(9) 0.096(10) 0.070(10) 0.007(9) 0.006(9) -0.007(9)
C2' 0.077(10) 0.097(11) 0.069(10) 0.016(10) 0.011(9) -0.007(10)
C1' 0.065(11) 0.083(11) 0.075(11) 0.014(10) 0.016(10) -0.013(10)
O1W 0.189(15) 0.198(16) 0.142(12) 0.110(12) -0.038(11) -0.087(13)
O2W' 0.13(2) 0.28(4) 0.14(2) 0.07(3) -0.023(18) -0.14(3)

loop_
_atom_type_symbol
_atom_type_description
_atom_type_scat_dispersion_real
_atom_type_scat_dispersion_imag
_atom_type_scat_source
C C 0.0033 0.0016 'International Tables Vol C Tables 4.2.6.8 and 6.1.1.4'
H H 0.0000 0.0000 'International Tables Vol C Tables 4.2.6.8 and 6.1.1.4'
N N 0.0061 0.0033 'International Tables Vol C Tables 4.2.6.8 and 6.1.1.4'
O O 0.0106 0.0060 'International Tables Vol C Tables 4.2.6.8 and 6.1.1.4'
Mo Mo -1.6832 0.6857 'International Tables Vol C Tables 4.2.6.8 and 6.1.1.4'
Co Co 0.3494 0.9721 'International Tables Vol C Tables 4.2.6.8 and 6.1.1.4'
Pb Pb -3.3944 10.1111 'International Tables Vol C Tables 4.2.6.8 and 6.1.1.4'
P P 0.1023 0.0942 'International Tables Vol C Tables 4.2.6.8 and 6.1.1.4'

loop_
_geom_angle_atom_site_label_1
_geom_angle_atom_site_label_2
_geom_angle_atom_site_label_3
_geom_angle
_geom_angle_site_symmetry_1
_geom_angle_site_symmetry_3
O28 Mo1 O24 105.2(3) . .
O28 Mo1 O1 101.7(2) . .
O24 Mo1 O1 95.3(2) . .
O28 Mo1 O19 97.1(2) . .
O24 Mo1 O19 86.0(2) . .
O1 Mo1 O19 160.1(2) . .
O28 Mo1 O10 97.1(2) . .
O24 Mo1 O10 156.7(2) . .
O1 Mo1 O10 86.6(2) . .
O19 Mo1 O10 84.6(2) . .
O28 Mo1 O7 170.1(2) . .
O24 Mo1 O7 83.92(19) . .
O1 Mo1 O7 80.95(18) . .
O19 Mo1 O7 79.43(19) . .
O10 Mo1 O7 73.44(17) . .
O28 Mo1 Mo5 100.0(2) . .
O24 Mo1 Mo5 47.81(15) . .
O1 Mo1 Mo5 49.08(14) . .
O19 Mo1 Mo5 133.45(15) . .
O10 Mo1 Mo5 134.85(13) . .
O7 Mo1 Mo5 88.94(12) . .
O18 Mo2 O8 105.5(2) . .
O18 Mo2 O9 102.2(2) . .
O8 Mo2 O9 95.6(2) . .
O18 Mo2 O23 96.8(2) . .
O8 Mo2 O23 85.9(2) . .
O9 Mo2 O23 159.76(19) . .
O18 Mo2 O6 96.7(2) . .
O8 Mo2 O6 156.9(2) . .
O9 Mo2 O6 86.02(19) . .
O23 Mo2 O6 84.9(2) . .
O18 Mo2 O22 169.3(2) . .
O8 Mo2 O22 84.39(19) . .
O9 Mo2 O22 80.69(18) . .
O23 Mo2 O22 79.36(18) . .
O6 Mo2 O22 73.06(18) . .
O18 Mo2 Mo3 100.51(18) . .
O8 Mo2 Mo3 48.14(14) . .
O9 Mo2 Mo3 49.09(14) . .
O23 Mo2 Mo3 133.71(15) . .
O6 Mo2 Mo3 134.29(14) . .
O22 Mo2 Mo3 89.21(12) . .
O17 Mo3 O8 105.3(2) . .
O17 Mo3 O9 102.2(2) . .
O8 Mo3 O9 95.7(2) . .
O17 Mo3 O26 94.5(2) . .
O8 Mo3 O26 88.7(2) . .
O9 Mo3 O26 160.9(2) . .
O17 Mo3 O10 97.2(2) . .
O8 Mo3 O10 156.4(2) . .
O9 Mo3 O10 86.37(19) . .
O26 Mo3 O10 82.4(2) . .
O17 Mo3 O7 170.0(2) . .
O8 Mo3 O7 83.41(19) . .
O9 Mo3 O7 81.48(18) . .
O26 Mo3 O7 80.58(19) . .
O10 Mo3 O7 73.59(18) . .
O17 Mo3 Mo2 100.35(19) . .
O8 Mo3 Mo2 48.14(14) . .
O9 Mo3 Mo2 49.20(14) . .
O26 Mo3 Mo2 136.63(14) . .
O10 Mo3 Mo2 134.65(13) . .
O7 Mo3 Mo2 89.07(12) . .
O21 Mo4 O16 104.7(2) . .
O21 Mo4 O3 102.7(2) . .
O16 Mo4 O3 95.4(2) . .
O21 Mo4 O13 97.2(2) . .
O16 Mo4 O13 85.1(2) . .
O3 Mo4 O13 159.22(19) . .
O21 Mo4 O6 98.4(2) . .
O16 Mo4 O6 155.7(2) . .
O3 Mo4 O6 86.8(2) . .
O13 Mo4 O6 84.4(2) . .
O21 Mo4 O22 171.0(2) . .
O16 Mo4 O22 83.28(19) . .
O3 Mo4 O22 80.31(18) . .
O13 Mo4 O22 79.13(18) . .
O6 Mo4 O22 73.19(18) . .
O21 Mo4 Mo6 100.2(2) . .
O16 Mo4 Mo6 48.22(14) . .
O3 Mo4 Mo6 48.92(14) . .
O13 Mo4 Mo6 132.91(15) . .
O6 Mo4 Mo6 134.75(14) . .
O22 Mo4 Mo6 88.19(12) . .
O25 Mo5 O24 105.6(3) . .
O25 Mo5 O1 102.6(2) . .
O24 Mo5 O1 95.7(2) . .
O25 Mo5 O30 95.8(2) . .
O24 Mo5 O30 87.0(2) . .
O1 Mo5 O30 159.8(2) . .
O25 Mo5 O14 95.8(2) . .
O24 Mo5 O14 157.6(2) . .
O1 Mo5 O14 85.8(2) . .
O30 Mo5 O14 84.3(2) . .
O25 Mo5 O11 168.9(2) . .
O24 Mo5 O11 84.5(2) . .
O1 Mo5 O11 80.56(19) . .
O30 Mo5 O11 79.81(19) . .
O14 Mo5 O11 73.68(18) . .
O25 Mo5 Mo1 101.1(2) . .
O24 Mo5 Mo1 48.09(16) . .
O1 Mo5 Mo1 49.28(14) . .
O30 Mo5 Mo1 134.70(17) . .
O14 Mo5 Mo1 134.39(14) . .
O11 Mo5 Mo1 89.10(12) . .
O27 Mo6 O16 104.6(2) . .
O27 Mo6 O3 101.3(2) . .
O16 Mo6 O3 96.1(2) . .
O27 Mo6 O29 96.9(3) . .
O16 Mo6 O29 86.1(2) . .
O3 Mo6 O29 160.5(2) . .
O27 Mo6 O14 97.3(2) . .
O16 Mo6 O14 157.1(2) . .
O3 Mo6 O14 86.2(2) . .
O29 Mo6 O14 84.6(2) . .
O27 Mo6 O11 171.0(2) . .
O16 Mo6 O11 83.69(19) . .
O3 Mo6 O11 81.06(19) . .
O29 Mo6 O11 79.9(2) . .
O14 Mo6 O11 74.12(18) . .
O27 Mo6 Mo4 99.0(2) . .
O16 Mo6 Mo4 48.50(15) . .
O3 Mo6 Mo4 49.29(14) . .
O29 Mo6 Mo4 134.30(17) . .
O14 Mo6 Mo4 134.74(14) . .
O11 Mo6 Mo4 89.11(12) . .
O2 P1 O7 112.6(3) . .
O2 P1 O11 111.6(3) . .
O7 P1 O11 107.9(3) . .
O2 P1 O22 110.3(3) . .
O7 P1 O22 108.1(3) . .
O11 P1 O22 106.0(3) . .
O4 P2 O19 112.5(3) . .
O4 P2 O26 108.6(3) . .
O19 P2 O26 111.7(3) . .
O4 P2 O15 110.8(3) . .
O19 P2 O15 105.7(3) . .
O26 P2 O15 107.4(3) . .
O32 P3 O29 109.7(5) . .
O32 P3 O30 111.6(5) . .
O29 P3 O30 114.2(3) . .
O32 P3 O31 106.3(6) . .
O29 P3 O31 109.1(4) . .
O30 P3 O31 105.6(4) . .
O5 P4 O13 109.1(3) . .
O5 P4 O23 112.5(3) . .
O13 P4 O23 112.2(3) . .
O5 P4 O20 109.9(3) . .
O13 P4 O20 104.0(3) . .
O23 P4 O20 108.8(3) . .
O1 Co1 O1 180.0 . 7
O1 Co1 O3 95.40(19) . .
O1 Co1 O3 84.60(19) 7 .
O1 Co1 O3 84.61(19) . 7
O1 Co1 O3 95.39(19) 7 7
O3 Co1 O3 180.0 . 7
O1 Co1 O9 83.41(18) . 7
O1 Co1 O9 96.59(18) 7 7
O3 Co1 O9 84.03(18) . 7
O3 Co1 O9 95.97(18) 7 7
O1 Co1 O9 96.59(18) . .
O1 Co1 O9 83.41(18) 7 .
O3 Co1 O9 95.97(18) . .
O3 Co1 O9 84.03(18) 7 .
O9 Co1 O9 180.0 7 .
O4 Co2 O4 94.9(3) 6_556 5_655
O4 Co2 O5 173.7(2) 6_556 2_655
O4 Co2 O5 90.9(2) 5_655 2_655
O4 Co2 O5 90.9(2) 6_556 .
O4 Co2 O5 173.7(2) 5_655 .
O5 Co2 O5 83.4(3) 2_655 .
O4 Co2 O12 91.27(19) 6_556 2_655
O4 Co2 O12 98.30(19) 5_655 2_655
O5 Co2 O12 85.41(19) 2_655 2_655
O5 Co2 O12 84.04(19) . 2_655
O4 Co2 O12 98.30(19) 6_556 .
O4 Co2 O12 91.27(19) 5_655 .
O5 Co2 O12 84.04(19) 2_655 .
O5 Co2 O12 85.41(19) . .
O12 Co2 O12 165.9(3) 2_655 .
O5 Pb1 O5 70.4(2) . 2_655
O5 Pb1 O2 77.32(16) . 2_655
O5 Pb1 O2 85.54(17) 2_655 2_655
O5 Pb1 O2 85.54(17) . .
O5 Pb1 O2 77.32(16) 2_655 .
O2 Pb1 O2 159.0(2) 2_655 .
Mo5 O1 Mo1 81.63(19) . .
Mo5 O1 Co1 136.0(3) . .
Mo1 O1 Co1 134.4(2) . .
P1 O2 Pb1 111.9(3) . .
Mo6 O3 Mo4 81.79(17) . .
Mo6 O3 Co1 134.9(3) . .
Mo4 O3 Co1 134.5(3) . .
P2 O4 Co2 134.4(3) . 5_655
P4 O5 Co2 133.4(3) . .
P4 O5 Pb1 122.6(3) . .
Co2 O5 Pb1 103.06(19) . .
Mo4 O6 Mo2 112.9(2) . .
P1 O7 Mo1 126.4(3) . .
P1 O7 Mo3 126.0(3) . .
Mo1 O7 Mo3 99.82(18) . .
Mo3 O8 Mo2 83.72(19) . .
Mo3 O9 Mo2 81.71(18) . .
Mo3 O9 Co1 133.9(2) . .
Mo2 O9 Co1 135.1(2) . .
Mo3 O10 Mo1 112.7(2) . .
P1 O11 Mo6 127.1(3) . .
P1 O11 Mo5 126.1(3) . .
Mo6 O11 Mo5 99.41(18) . .
P4 O13 Mo4 134.7(3) . .
Mo6 O14 Mo5 112.2(2) . .
Mo6 O16 Mo4 83.28(19) . .
P2 O19 Mo1 136.5(3) . .
P1 O22 Mo2 125.6(3) . .
P1 O22 Mo4 127.9(3) . .
Mo2 O22 Mo4 100.20(18) . .
P4 O23 Mo2 133.0(3) . .
Mo5 O24 Mo1 84.1(2) . .
P2 O26 Mo3 135.8(3) . .
P3 O29 Mo6 135.1(3) . .
P3 O30 Mo5 134.5(3) . .
C5' N1 C1 104.6(10) . .
C5' N1 C5 38.2(12) . .
C1 N1 C5 120.0 . .
C5' N1 C1' 114.9(15) . .
C1 N1 C1' 11.7(8) . .
C5 N1 C1' 131.5(9) . .
N1' C1 C2 117.7(15) . .
N1' C1 N1 15.5(13) . .
C2 C1 N1 120.0 . .
N1' C1 C2' 148(2) . .
C2 C1 C2' 67.0(12) . .
N1 C1 C2' 132.4(11) . .
N1' C1 C5' 42.6(7) . .
C2 C1 C5' 93.4(7) . .
N1 C1 C5' 32.2(7) . .
C2' C1 C5' 107.6(12) . .
C1 C2 C3 120.0 . .
C1 C2 C2' 58.6(11) . .
C3 C2 C2' 134.8(11) . .
C1 C2 C1' 16.5(8) . .
C3 C2 C1' 136.3(9) . .
C2' C2 C1' 52.0(8) . .
C4 C3 C2 120.0 . .
C4 C3 C6 115.3(12) . .
C2 C3 C6 124.7(12) . .
C3 C4 C5 120.0 . .
C3 C4 C5' 99.1(6) . .
C5 C4 C5' 29.5(7) . .
C5' C5 C4 97.9(17) . .
C5' C5 N1 51.1(16) . .
C4 C5 N1 120.0 . .
C5' C5 N1' 58.8(15) . .
C4 C5 N1' 107.4(8) . .
N1 C5 N1' 15.8(9) . .
C3 C6 C7 110.9(17) . .
C8 C7 C6 115(2) . .
C7 C8 C3' 117(3) . 7_655
C9 C13 N2 120.0 . .
C9 C13 H13 120.0 . .
N2 C13 H13 120.0 . .
C13 C9 C10 120.0 . .
C13 C9 H9 120.0 . .
C10 C9 H9 120.0 . .
C11 C10 C9 120.0 . .
C11 C10 C14 131(2) . .
C9 C10 C14 105(3) . .
C10 C11 C12 120.0 . .
C10 C11 H11 120.0 . .
C12 C11 H11 120.0 . .
C11 C12 N2 120.0 . .
C11 C12 H12 120.0 . .
N2 C12 H12 120.0 . .
C12 N2 C13 120.0 . .
C12 N2 H2 120.0 . .
C13 N2 H2 120.0 . .
C10 C14 C15 124.4(13) . .
C10 C14 H14A 106.2 . .
C15 C14 H14A 106.2 . .
C10 C14 H14B 106.2 . .
C15 C14 H14B 106.2 . .
H14A C14 H14B 106.4 . .
C14 C15 C14 102(5) . 2_656
C14 C15 H15A 111.3 . .
C14 C15 H15A 111.3 2_656 .
C14 C15 H15B 111.3 . .
C14 C15 H15B 111.3 2_656 .
H15A C15 H15B 109.2 . .
C1 N1' C5' 106.8(11) . .
C1 N1' C1' 15.5(11) . .
C5' N1' C1' 120.0 . .
C1 N1' C5 127.4(17) . .
C5' N1' C5 31.9(10) . .
C1' N1' C5 142.9(10) . .
C5 C5' N1 91(2) . .
C5 C5' N1' 89(2) . .
N1 C5' N1' 17.0(12) . .
C5 C5' C4' 135(2) . .
N1 C5' C4' 127.4(13) . .
N1' C5' C4' 120.0 . .
C5 C5' C4 52.7(14) . .
N1 C5' C4 115.8(17) . .
N1' C5' C4 101.9(12) . .
C4' C5' C4 86.7(12) . .
C5 C5' C1 110.8(18) . .
N1 C5' C1 43.2(7) . .
N1' C5' C1 30.6(7) . .
C4' C5' C1 89.7(7) . .
C4 C5' C1 97.3(10) . .
C3' C4' C5' 120.0 . .
C4' C3' C2' 120.0 . .
C4' C3' C8 112.8(16) . 7_655
C2' C3' C8 126.6(16) . 7_655
C3' C2' C1' 120.0 . .
C3' C2' C1 101.9(7) . .
C1' C2' C1 19.0(8) . .
C3' C2' C2 87.6(9) . .
C1' C2' C2 64.9(10) . .
C1 C2' C2 54.4(9) . .
C2' C1' N1' 120.0 . .
C2' C1' C2 63.2(10) . .
N1' C1' C2 88.5(9) . .
C2' C1' N1 112.1(8) . .
N1' C1' N1 11.7(9) . .
C2 C1' N1 92.1(11) . .

loop_
_geom_bond_atom_site_label_1
_geom_bond_atom_site_label_2
_geom_bond_distance
_geom_bond_site_symmetry_2
Mo1 O28 1.674(5) .
Mo1 O24 1.933(5) .
Mo1 O1 1.979(5) .
Mo1 O19 2.060(5) .
Mo1 O10 2.099(5) .
Mo1 O7 2.278(5) .
Mo1 Mo5 2.5836(9) .
Mo2 O18 1.677(5) .
Mo2 O8 1.936(5) .
Mo2 O9 1.977(5) .
Mo2 O23 2.069(5) .
Mo2 O6 2.096(5) .
Mo2 O22 2.271(5) .
Mo2 Mo3 2.5839(8) .
Mo3 O17 1.676(5) .
Mo3 O8 1.936(5) .
Mo3 O9 1.973(5) .
Mo3 O26 2.074(5) .
Mo3 O10 2.090(5) .
Mo3 O7 2.278(5) .
Mo4 O21 1.669(5) .
Mo4 O16 1.955(5) .
Mo4 O3 1.986(5) .
Mo4 O13 2.045(5) .
Mo4 O6 2.087(5) .
Mo4 O22 2.273(5) .
Mo4 Mo6 2.5927(9) .
Mo5 O25 1.668(5) .
Mo5 O24 1.924(5) .
Mo5 O1 1.973(5) .
Mo5 O30 2.073(5) .
Mo5 O14 2.103(5) .
Mo5 O11 2.276(5) .
Mo6 O27 1.673(5) .
Mo6 O16 1.947(5) .
Mo6 O3 1.975(5) .
Mo6 O29 2.061(6) .
Mo6 O14 2.079(5) .
Mo6 O11 2.276(5) .
P1 O2 1.510(5) .
P1 O7 1.548(5) .
P1 O11 1.551(5) .
P1 O22 1.561(5) .
P2 O4 1.502(5) .
P2 O19 1.519(5) .
P2 O26 1.540(5) .
P2 O15 1.578(5) .
P3 O32 1.492(8) .
P3 O29 1.502(6) .
P3 O30 1.516(6) .
P3 O31 1.581(8) .
P4 O5 1.519(5) .
P4 O13 1.521(5) .
P4 O23 1.525(5) .
P4 O20 1.565(5) .
Co1 O1 2.126(5) .
Co1 O1 2.126(5) 7
Co1 O3 2.149(5) .
Co1 O3 2.149(5) 7
Co1 O9 2.158(5) 7
Co1 O9 2.158(5) .
Co2 O4 2.025(5) 6_556
Co2 O4 2.025(5) 5_655
Co2 O5 2.101(5) 2_655
Co2 O5 2.101(5) .
Co2 O12 2.236(5) 2_655
Co2 O12 2.236(5) .
Pb1 O5 2.424(5) .
Pb1 O5 2.424(5) 2_655
Pb1 O2 2.513(5) 2_655
Pb1 O2 2.513(5) .
O4 Co2 2.025(5) 5_655
N1 C5' 1.08(2) .
N1 C1 1.3900 .
N1 C5 1.3900 .
N1 C1' 1.74(2) .
C1 N1' 1.04(2) .
C1 C2 1.3900 .
C1 C2' 1.46(3) .
C1 C5' 1.965(19) .
C2 C3 1.3900 .
C2 C2' 1.57(3) .
C2 C1' 1.60(3) .
C3 C4 1.3900 .
C3 C6 1.50(2) .
C4 C5 1.3900 .
C4 C5' 1.73(3) .
C5 C5' 0.86(2) .
C5 N1' 1.63(3) .
C6 C7 1.553(10) .
C7 C8 1.542(10) .
C8 C3' 1.60(5) 7_655
C13 C9 1.3900 .
C13 N2 1.3900 .
C13 H13 0.9300 .
C9 C10 1.3900 .
C9 H9 0.9300 .
C10 C11 1.3900 .
C10 C14 1.435(10) .
C11 C12 1.3900 .
C11 H11 0.9300 .
C12 N2 1.3900 .
C12 H12 0.9300 .
N2 H2 0.8600 .
C14 C15 1.445(10) .
C14 H14A 0.9700 .
C14 H14B 0.9700 .
C15 C14 1.445(10) 2_656
C15 H15A 0.9700 .
C15 H15B 0.9700 .
N1' C5' 1.3900 .
N1' C1' 1.3900 .
C5' C4' 1.3900 .
C4' C3' 1.3900 .
C3' C2' 1.3900 .
C3' C8 1.60(3) 7_655
C2' C1' 1.3900 .
